data_7016108
loop_
_publ_author_name
'Clark, J. M.'
'Kociok-K\"ohn, G'
'Harnett, N. J.'
'Hill, M. S.'
'Hill, R.'
'Molloy, K. C.'
'Saponia, H.'
'Stanton, D.'
'Sudlow, A.'

_publ_section_title
;
 Formation of PbS materials from lead xanthate precursors.
;
_journal_issue 26
_journal_name_full 'Dalton transactions (Cambridge, England : 2003)'
_journal_page_first 6893
_journal_page_last 6900
_journal_paper_doi 10.1039/c1dt10273g
_journal_volume 40
_journal_year 2011
_chemical_formula_moiety 'C12 H26 N2 O2 Pb S4'
_chemical_formula_sum 'C12 H26 N2 O2 Pb S4'
_chemical_formula_weight 565.78
_chemical_name_systematic
;
?
;
_space_group_IT_number 7
_symmetry_cell_setting monoclinic
_symmetry_space_group_name_Hall 'P -2yc'
_symmetry_space_group_name_H-M 'P 1 c 1'
_atom_sites_solution_hydrogens geom
_atom_sites_solution_primary direct
_atom_sites_solution_secondary difmap
_audit_creation_method SHELXL-97
_cell_angle_alpha 90.00
_cell_angle_beta 91.893(2)
_cell_angle_gamma 90.00
_cell_formula_units_Z 2
_cell_length_a 10.4830(3)
_cell_length_b 12.0326(4)
_cell_length_c 8.1257(2)
_cell_measurement_reflns_used 8464
_cell_measurement_temperature 150(2)
_cell_measurement_theta_max 27.485
_cell_measurement_theta_min 2.910
_cell_volume 1024.40(5)
_computing_cell_refinement 'HKL Scalepack (Otwinski & Minor, 1997)'
_computing_data_collection 'Collect (Nonius BV, 1997-2000)'
_computing_data_reduction
;
DENZO-SCALEPACK Z. Otwinowski and W. Minor, "
Processing of X-ray Diffraction Data Collected in Oscillation Mode ",
Methods in Enzymology, Volume 276: Macromolecular Crystallography,
part A, p.307-326, 1997,C.W. Carter, Jr. & R. M. Sweet, Eds., Academic Press.
;
_computing_molecular_graphics 'ORTEP3 for Windows - Farrugia, L. J. J. Appl. Crystallogr. 1997, 30, 565'
_computing_publication_material
;
WinGX publication routines, Farrugia,
L. J., J. Appl. Crystallogr., 1999, 32, 837-838
;
_computing_structure_refinement
;
SHELXL97 -Program for Crystal Structure Analysis (Release 97-2).
Sheldrick, G.M., Institut f\"ur Anorganische Chemie der Universit\"at,
Tammanstrasse 4, D-3400 G\"ottingen, Germany, 1998
;
_computing_structure_solution
;
SIR97- Altomare A., Burla M.C., Camalli M., Cascarano G.L., Giacovazzo C. ,
Guagliardi A., Moliterni A.G.G., Polidori G.,Spagna R.
(1999) J. Appl. Cryst. 32, 115-119
;
_diffrn_ambient_temperature 150(2)
_diffrn_measured_fraction_theta_full 0.992
_diffrn_measured_fraction_theta_max 0.992
_diffrn_measurement_device_type 'Nonius Kappa CCD'
_diffrn_measurement_method '144 2.0 degree images with \w scans'
_diffrn_radiation_monochromator graphite
_diffrn_radiation_source 'fine-focus sealed tube'
_diffrn_radiation_type MoK\a
_diffrn_radiation_wavelength 0.71073
_diffrn_reflns_av_R_equivalents 0.0757
_diffrn_reflns_av_sigmaI/netI 0.0768
_diffrn_reflns_limit_h_max 13
_diffrn_reflns_limit_h_min -12
_diffrn_reflns_limit_k_max 14
_diffrn_reflns_limit_k_min -15
_diffrn_reflns_limit_l_max 10
_diffrn_reflns_limit_l_min -10
_diffrn_reflns_number 12071
_diffrn_reflns_theta_full 27.54
_diffrn_reflns_theta_max 27.54
_diffrn_reflns_theta_min 3.55
_diffrn_standards_decay_% 0
_diffrn_standards_number 0
_exptl_absorpt_coefficient_mu 8.646
_exptl_absorpt_correction_T_max 0.6717
_exptl_absorpt_correction_T_min 0.2767
_exptl_absorpt_correction_type multi-scan
_exptl_absorpt_process_details
;
multi-scan from symmetry-related measurements
Sortav (Blessing 1995)
;
_exptl_crystal_colour colourless
_exptl_crystal_density_diffrn 1.834
_exptl_crystal_density_method 'not measured'
_exptl_crystal_description needle
_exptl_crystal_F_000 548
_exptl_crystal_size_max 0.20
_exptl_crystal_size_mid 0.10
_exptl_crystal_size_min 0.05
_refine_diff_density_max 1.269
_refine_diff_density_min -1.278
_refine_diff_density_rms 0.175
_refine_ls_abs_structure_details 'Flack H D (1983), Acta Cryst. A39, 876-881'
_refine_ls_abs_structure_Flack 0.586(11)
_refine_ls_extinction_method none
_refine_ls_goodness_of_fit_ref 1.030
_refine_ls_hydrogen_treatment constr
_refine_ls_matrix_type full
_refine_ls_number_parameters 197
_refine_ls_number_reflns 4569
_refine_ls_number_restraints 2
_refine_ls_restrained_S_all 1.030
_refine_ls_R_factor_all 0.0624
_refine_ls_R_factor_gt 0.0473
_refine_ls_shift/su_max 0.001
_refine_ls_shift/su_mean 0.000
_refine_ls_structure_factor_coef Fsqd
_refine_ls_weighting_details 'calc w=1/[\s^2^(Fo^2^)+(0.0481P)^2^+3.8090P] where P=(Fo^2^+2Fc^2^)/3'
_refine_ls_weighting_scheme calc
_refine_ls_wR_factor_gt 0.1020
_refine_ls_wR_factor_ref 0.1101
_reflns_number_gt 3873
_reflns_number_total 4569
_reflns_threshold_expression >2sigma(I)
_cod_data_source_file c1dt10273g.txt
_cod_data_source_block shelxl
_cod_original_sg_symbol_H-M 'P c'
_cod_database_code 7016108

loop_
_symmetry_equiv_pos_as_xyz
'x, y, z'
'x, -y, z+1/2'

loop_
_atom_site_label
_atom_site_type_symbol
_atom_site_fract_x
_atom_site_fract_y
_atom_site_fract_z
_atom_site_U_iso_or_equiv
_atom_site_adp_type
_atom_site_occupancy
_atom_site_symmetry_multiplicity
_atom_site_calc_flag
_atom_site_refinement_flags
_atom_site_disorder_assembly
_atom_site_disorder_group
Pb Pb -0.71908(4) -0.69230(3) -0.91685(4) 0.02587(11) Uani 1 1 d . . .
S1 S -0.8160(3) -0.8815(3) -1.0460(5) 0.0458(9) Uani 1 1 d . . .
S2 S -0.9824(3) -0.6815(3) -1.0979(4) 0.0389(7) Uani 1 1 d . . .
S3 S -0.4885(3) -0.7623(3) -1.0754(4) 0.0387(7) Uani 1 1 d . . .
S4 S -0.6163(3) -0.5580(3) -1.2136(3) 0.0303(6) Uani 1 1 d . . .
O1 O -1.0411(8) -0.8900(8) -1.1718(11) 0.036(2) Uani 1 1 d . . .
O2 O -0.3794(7) -0.6249(7) -1.2612(9) 0.0292(17) Uani 1 1 d . . .
N1 N -0.8778(11) -0.7209(10) -0.6587(13) 0.041(3) Uani 1 1 d . . .
N2 N -0.6053(10) -0.8137(8) -0.6757(12) 0.031(2) Uani 1 1 d . . .
C1 C -0.9562(12) -0.8146(11) -1.1074(15) 0.035(3) Uani 1 1 d . . .
C2 C -1.1648(12) -0.8522(13) -1.2310(17) 0.043(3) Uani 1 1 d . . .
H2A H -1.1554 -0.7910 -1.3111 0.051 Uiso 1 1 calc R . .
H2B H -1.2150 -0.8246 -1.1383 0.051 Uiso 1 1 calc R . .
C3 C -1.2294(15) -0.9479(15) -1.310(2) 0.060(4) Uani 1 1 d . . .
H3A H -1.2381 -1.0078 -1.2299 0.091 Uiso 1 1 calc R . .
H3B H -1.1789 -0.9743 -1.4020 0.091 Uiso 1 1 calc R . .
H3C H -1.3142 -0.9253 -1.3523 0.091 Uiso 1 1 calc R . .
C4 C -0.4907(14) -0.6422(14) -1.1899(15) 0.027(3) Uani 1 1 d . . .
C5 C -0.3632(11) -0.5238(10) -1.3565(14) 0.032(3) Uani 1 1 d . . .
H5A H -0.3645 -0.4579 -1.2835 0.038 Uiso 1 1 calc R . .
H5B H -0.4330 -0.5165 -1.4408 0.038 Uiso 1 1 calc R . .
C6 C -0.2343(16) -0.5325(11) -1.439(2) 0.036(4) Uani 1 1 d . . .
H6A H -0.2316 -0.6013 -1.5032 0.054 Uiso 1 1 calc R . .
H6B H -0.1656 -0.5333 -1.3540 0.054 Uiso 1 1 calc R . .
H6C H -0.2233 -0.4686 -1.5116 0.054 Uiso 1 1 calc R . .
C7 C -0.925(2) -0.6120(19) -0.631(3) 0.080(9) Uani 1 1 d . . .
H7A H -0.9468 -0.6041 -0.5152 0.121 Uiso 1 1 calc R . .
H7B H -1.0019 -0.5995 -0.7011 0.121 Uiso 1 1 calc R . .
H7C H -0.8600 -0.5572 -0.6579 0.121 Uiso 1 1 calc R . .
C8 C -0.982(3) -0.7969(19) -0.668(3) 0.110(11) Uani 1 1 d . . .
H8A H -1.0358 -0.7801 -0.7659 0.165 Uiso 1 1 calc R . .
H8B H -1.0323 -0.7900 -0.5694 0.165 Uiso 1 1 calc R . .
H8C H -0.9490 -0.8729 -0.6763 0.165 Uiso 1 1 calc R . .
C9 C -0.7785(19) -0.730(2) -0.518(2) 0.077(6) Uani 1 1 d . . .
H9A H -0.7282 -0.6601 -0.5130 0.092 Uiso 1 1 calc R . .
H9B H -0.8230 -0.7370 -0.4132 0.092 Uiso 1 1 calc R . .
C10 C -0.6927(16) -0.8218(15) -0.5338(17) 0.055(4) Uani 1 1 d . . .
H10A H -0.7436 -0.8908 -0.5460 0.065 Uiso 1 1 calc R . .
H10B H -0.6402 -0.8283 -0.4307 0.065 Uiso 1 1 calc R . .
C11 C -0.5701(16) -0.9293(11) -0.7211(16) 0.048(3) Uani 1 1 d . . .
H11A H -0.5351 -0.9681 -0.6236 0.071 Uiso 1 1 calc R . .
H11B H -0.5059 -0.9274 -0.8061 0.071 Uiso 1 1 calc R . .
H11C H -0.6462 -0.9687 -0.7635 0.071 Uiso 1 1 calc R . .
C12 C -0.4916(15) -0.7521(13) -0.6240(19) 0.048(4) Uani 1 1 d . . .
H12A H -0.4549 -0.7847 -0.5225 0.073 Uiso 1 1 calc R . .
H12B H -0.5143 -0.6743 -0.6040 0.073 Uiso 1 1 calc R . .
H12C H -0.4288 -0.7556 -0.7106 0.073 Uiso 1 1 calc R . .

loop_
_atom_site_aniso_label
_atom_site_aniso_U_11
_atom_site_aniso_U_22
_atom_site_aniso_U_33
_atom_site_aniso_U_23
_atom_site_aniso_U_13
_atom_site_aniso_U_12
Pb 0.02783(17) 0.02456(17) 0.02530(16) -0.0002(4) 0.00210(11) -0.0003(4)
S1 0.0362(17) 0.0322(18) 0.068(2) -0.0169(17) -0.0146(16) 0.0100(14)
S2 0.0286(15) 0.0307(17) 0.057(2) -0.0034(14) -0.0056(14) 0.0080(13)
S3 0.0409(18) 0.0282(16) 0.0479(18) 0.0124(14) 0.0136(15) 0.0070(14)
S4 0.0287(14) 0.0346(16) 0.0275(13) 0.0054(11) 0.0032(11) 0.0085(12)
O1 0.023(4) 0.042(5) 0.043(5) -0.004(4) -0.007(4) 0.006(4)
O2 0.028(4) 0.032(4) 0.028(4) 0.003(3) 0.004(3) 0.001(3)
N1 0.044(7) 0.051(7) 0.031(5) 0.004(5) 0.014(5) 0.007(6)
N2 0.037(5) 0.021(5) 0.036(5) -0.003(4) 0.003(4) -0.004(4)
C1 0.033(6) 0.040(7) 0.031(6) -0.001(5) -0.009(5) 0.003(5)
C2 0.031(6) 0.057(9) 0.039(7) 0.003(6) -0.014(5) 0.002(6)
C3 0.049(9) 0.058(11) 0.073(10) -0.003(8) -0.016(8) -0.008(8)
C4 0.027(6) 0.040(9) 0.015(5) -0.003(5) -0.003(5) -0.002(6)
C5 0.034(6) 0.033(6) 0.028(6) 0.010(5) -0.003(5) -0.001(5)
C6 0.026(8) 0.053(7) 0.030(9) 0.011(6) 0.000(6) -0.010(6)
C7 0.069(14) 0.058(14) 0.118(18) -0.028(12) 0.059(13) 0.001(11)
C8 0.14(2) 0.088(16) 0.111(17) -0.036(13) 0.097(17) -0.081(15)
C9 0.068(13) 0.098(16) 0.066(11) 0.013(10) 0.026(10) 0.020(11)
C10 0.060(10) 0.074(12) 0.030(6) 0.013(7) 0.001(6) -0.008(8)
C11 0.076(10) 0.029(7) 0.036(7) 0.004(6) -0.019(7) 0.009(7)
C12 0.050(8) 0.035(8) 0.059(9) 0.014(7) -0.013(7) -0.005(7)

loop_
_atom_type_symbol
_atom_type_description
_atom_type_scat_dispersion_real
_atom_type_scat_dispersion_imag
_atom_type_scat_source
C C 0.0033 0.0016 'International Tables Vol C Tables 4.2.6.8 and 6.1.1.4'
H H 0.0000 0.0000 'International Tables Vol C Tables 4.2.6.8 and 6.1.1.4'
O O 0.0106 0.0060 'International Tables Vol C Tables 4.2.6.8 and 6.1.1.4'
N N 0.0061 0.0033 'International Tables Vol C Tables 4.2.6.8 and 6.1.1.4'
S S 0.1246 0.1234 'International Tables Vol C Tables 4.2.6.8 and 6.1.1.4'
Pb Pb -3.3944 10.1111 'International Tables Vol C Tables 4.2.6.8 and 6.1.1.4'

loop_
_geom_angle_atom_site_label_1
_geom_angle_atom_site_label_2
_geom_angle_atom_site_label_3
_geom_angle
_geom_angle_site_symmetry_1
_geom_angle_site_symmetry_3
_geom_angle_publ_flag
N2 Pb S1 88.7(2) . . ?
N2 Pb N1 68.9(3) . . ?
S1 Pb N1 87.8(3) . . ?
N2 Pb S3 79.1(2) . . ?
S1 Pb S3 83.72(11) . . ?
N1 Pb S3 147.0(3) . . ?
N2 Pb S2 137.5(2) . . ?
S1 Pb S2 61.97(9) . . ?
N1 Pb S2 79.3(3) . . ?
S3 Pb S2 123.06(10) . . ?
N2 Pb S4 133.4(2) . . ?
S1 Pb S4 105.78(11) . . ?
N1 Pb S4 152.7(3) . . ?
S3 Pb S4 59.59(8) . . ?
S2 Pb S4 86.33(9) . . ?
C1 S1 Pb 91.4(4) . . ?
C1 S2 Pb 80.3(4) . . ?
C4 S3 Pb 90.0(5) . . ?
C4 S4 Pb 83.6(5) . . ?
C1 O1 C2 119.1(10) . . ?
C4 O2 C5 118.7(10) . . ?
C7 N1 C8 109.2(17) . . ?
C7 N1 C9 100.4(16) . . ?
C8 N1 C9 120.0(17) . . ?
C7 N1 Pb 103.3(11) . . ?
C8 N1 Pb 121.4(10) . . ?
C9 N1 Pb 99.5(9) . . ?
C12 N2 C11 109.9(11) . . ?
C12 N2 C10 109.1(11) . . ?
C11 N2 C10 107.0(11) . . ?
C12 N2 Pb 105.8(7) . . ?
C11 N2 Pb 115.7(7) . . ?
C10 N2 Pb 109.1(8) . . ?
O1 C1 S2 124.4(9) . . ?
O1 C1 S1 109.7(9) . . ?
S2 C1 S1 125.9(8) . . ?
O1 C2 C3 107.1(12) . . ?
O1 C2 H2A 110.3 . . ?
C3 C2 H2A 110.3 . . ?
O1 C2 H2B 110.3 . . ?
C3 C2 H2B 110.3 . . ?
H2A C2 H2B 108.5 . . ?
C2 C3 H3A 109.5 . . ?
C2 C3 H3B 109.5 . . ?
H3A C3 H3B 109.5 . . ?
C2 C3 H3C 109.5 . . ?
H3A C3 H3C 109.5 . . ?
H3B C3 H3C 109.5 . . ?
O2 C4 S4 123.6(12) . . ?
O2 C4 S3 111.7(10) . . ?
S4 C4 S3 124.7(9) . . ?
O2 C5 C6 107.2(9) . . ?
O2 C5 H5A 110.3 . . ?
C6 C5 H5A 110.3 . . ?
O2 C5 H5B 110.3 . . ?
C6 C5 H5B 110.3 . . ?
H5A C5 H5B 108.5 . . ?
C5 C6 H6A 109.5 . . ?
C5 C6 H6B 109.5 . . ?
H6A C6 H6B 109.5 . . ?
C5 C6 H6C 109.5 . . ?
H6A C6 H6C 109.5 . . ?
H6B C6 H6C 109.5 . . ?
N1 C7 H7A 109.5 . . ?
N1 C7 H7B 109.5 . . ?
H7A C7 H7B 109.5 . . ?
N1 C7 H7C 109.5 . . ?
H7A C7 H7C 109.5 . . ?
H7B C7 H7C 109.5 . . ?
N1 C8 H8A 109.5 . . ?
N1 C8 H8B 109.5 . . ?
H8A C8 H8B 109.5 . . ?
N1 C8 H8C 109.5 . . ?
H8A C8 H8C 109.5 . . ?
H8B C8 H8C 109.5 . . ?
C10 C9 N1 113.7(16) . . ?
C10 C9 H9A 108.8 . . ?
N1 C9 H9A 108.8 . . ?
C10 C9 H9B 108.8 . . ?
N1 C9 H9B 108.8 . . ?
H9A C9 H9B 107.7 . . ?
C9 C10 N2 114.7(13) . . ?
C9 C10 H10A 108.6 . . ?
N2 C10 H10A 108.6 . . ?
C9 C10 H10B 108.6 . . ?
N2 C10 H10B 108.6 . . ?
H10A C10 H10B 107.6 . . ?
N2 C11 H11A 109.5 . . ?
N2 C11 H11B 109.5 . . ?
H11A C11 H11B 109.5 . . ?
N2 C11 H11C 109.5 . . ?
H11A C11 H11C 109.5 . . ?
H11B C11 H11C 109.5 . . ?
N2 C12 H12A 109.5 . . ?
N2 C12 H12B 109.5 . . ?
H12A C12 H12B 109.5 . . ?
N2 C12 H12C 109.5 . . ?
H12A C12 H12C 109.5 . . ?
H12B C12 H12C 109.5 . . ?

loop_
_geom_bond_atom_site_label_1
_geom_bond_atom_site_label_2
_geom_bond_distance
_geom_bond_site_symmetry_2
_geom_bond_publ_flag
Pb N2 2.691(10) . ?
Pb S1 2.692(4) . ?
Pb N1 2.741(10) . ?
Pb S3 2.901(4) . ?
Pb S2 3.088(3) . ?
Pb S4 3.123(3) . ?
S1 C1 1.735(13) . ?
S2 C1 1.628(13) . ?
S3 C4 1.718(16) . ?
S4 C4 1.668(15) . ?
O1 C1 1.363(15) . ?
O1 C2 1.442(15) . ?
O2 C4 1.336(17) . ?
O2 C5 1.455(14) . ?
N1 C7 1.42(2) . ?
N1 C8 1.42(2) . ?
N1 C9 1.52(2) . ?
N2 C12 1.455(17) . ?
N2 C11 1.489(16) . ?
N2 C10 1.499(17) . ?
C2 C3 1.47(2) . ?
C2 H2A 0.9900 . ?
C2 H2B 0.9900 . ?
C3 H3A 0.9800 . ?
C3 H3B 0.9800 . ?
C3 H3C 0.9800 . ?
C5 C6 1.53(2) . ?
C5 H5A 0.9900 . ?
C5 H5B 0.9900 . ?
C6 H6A 0.9800 . ?
C6 H6B 0.9800 . ?
C6 H6C 0.9800 . ?
C7 H7A 0.9800 . ?
C7 H7B 0.9800 . ?
C7 H7C 0.9800 . ?
C8 H8A 0.9800 . ?
C8 H8B 0.9800 . ?
C8 H8C 0.9800 . ?
C9 C10 1.44(3) . ?
C9 H9A 0.9900 . ?
C9 H9B 0.9900 . ?
C10 H10A 0.9900 . ?
C10 H10B 0.9900 . ?
C11 H11A 0.9800 . ?
C11 H11B 0.9800 . ?
C11 H11C 0.9800 . ?
C12 H12A 0.9800 . ?
C12 H12B 0.9800 . ?
C12 H12C 0.9800 . ?
